data_7720794
loop_
_publ_author_name
'Hossain, Ersad'
'Sk, Ramjan'
'Sil, Sayantan'
'Pramanik, Samit'
'Ray, Partha Pratim'
'Ortega-Castro, Joaquin'
'Frontera, Antonio'
'Mir, Mohammad Hedayetullah'
'Mukhopadhyay, Subrata'

_publ_section_title
;
 Elucidating structure-property relationships in Cd(II) coordination
 polymers for enhanced charge transport properties and Schottky device
 fabrication.
;
_journal_issue 17
_journal_name_full 'Dalton transactions (Cambridge, England : 2003)'
_journal_page_first 6965
_journal_page_last 6975
_journal_paper_doi 10.1039/d6dt00393a
_journal_volume 55
_journal_year 2026
_chemical_formula_moiety 'C51 H38 Br2 Cd N2 O6'
_chemical_formula_sum 'C51 H38 Br2 Cd N2 O6'
_chemical_formula_weight 1047.05
_space_group_crystal_system monoclinic
_space_group_IT_number 4
_space_group_name_Hall 'P 2yb'
_space_group_name_H-M_alt 'P 1 21 1'
_atom_sites_solution_hydrogens mixed
_audit_creation_method SHELXL-2016/6
_audit_update_record
;
2026-02-13 deposited with the CCDC.	2026-04-02 downloaded from the CCDC.
;
_cell_angle_alpha 90
_cell_angle_beta 81.61(3)
_cell_angle_gamma 90
_cell_formula_units_Z 2
_cell_length_a 9.168(2)
_cell_length_b 28.283(6)
_cell_length_c 8.685(2)
_cell_measurement_reflns_used 9940
_cell_measurement_temperature 293(2)
_cell_measurement_theta_max 27.197
_cell_measurement_theta_min 2.370
_cell_volume 2227.9(9)
_computing_cell_refinement 'APEX2(Bruker,2007)and SAINT (Bruker,2007)'
_computing_data_collection 'APEX2 (Bruker, 2007)'
_computing_data_reduction 'SAINT(Bruker,2007)and XPREP(Bruker,2007)'
_computing_molecular_graphics
;    
ORTEP-3 for Windows (Farrugia, 1997), DIAMOND (Brandenburg,
1999) and Mercury (Macrae <i>et al.</i>, 2006)
;
_computing_publication_material 'PLATON (Spek, 2009)'
_computing_structure_refinement 'SHELXL-2016/6 (Sheldrick, 2016)'
_computing_structure_solution 'SHELXT 2014/5 (Sheldrick, 2014)'
_diffrn_ambient_temperature 293(2)
_diffrn_measured_fraction_theta_full 0.997
_diffrn_measured_fraction_theta_max 0.995
_diffrn_measurement_device_type 'Bruker SMART APEX II CCD area-detector'
_diffrn_measurement_method '\w and \f'
_diffrn_radiation_type MoK\a
_diffrn_radiation_wavelength 0.71073
_diffrn_reflns_av_R_equivalents 0.0966
_diffrn_reflns_av_unetI/netI 0.0448
_diffrn_reflns_Laue_measured_fraction_full 0.997
_diffrn_reflns_Laue_measured_fraction_max 0.995
_diffrn_reflns_limit_h_max 11
_diffrn_reflns_limit_h_min -11
_diffrn_reflns_limit_k_max 36
_diffrn_reflns_limit_k_min -36
_diffrn_reflns_limit_l_max 11
_diffrn_reflns_limit_l_min -11
_diffrn_reflns_number 101837
_diffrn_reflns_point_group_measured_fraction_full 0.997
_diffrn_reflns_point_group_measured_fraction_max 0.995
_diffrn_reflns_theta_full 25.242
_diffrn_reflns_theta_max 27.197
_diffrn_reflns_theta_min 2.370
_diffrn_source 'fine-focus sealed tube'
_exptl_absorpt_coefficient_mu 2.336
_exptl_absorpt_correction_T_max 0.773
_exptl_absorpt_correction_T_min 0.663
_exptl_absorpt_correction_type multi-scan
_exptl_absorpt_process_details
;
 SADABS 2016/2: Krause, L., Herbst-Irmer, R., Sheldrick G.M. & Stalke D.,
 J. Appl. Cryst. 48 (2015) 3-10
;
_exptl_crystal_colour yellow
_exptl_crystal_density_diffrn 1.561
_exptl_crystal_description block
_exptl_crystal_F_000 1048.0
_exptl_crystal_size_max 0.18
_exptl_crystal_size_mid 0.16
_exptl_crystal_size_min 0.11
_refine_diff_density_max 0.733
_refine_diff_density_min -0.527
_refine_diff_density_rms 0.070
_refine_ls_abs_structure_details
;
 Flack x determined using 3648 quotients [(I+)-(I-)]/[(I+)+(I-)]
 (Parsons, Flack and Wagner, Acta Cryst. B69 (2013) 249-259).
;
_refine_ls_abs_structure_Flack 0.480(12)
_refine_ls_extinction_method none
_refine_ls_goodness_of_fit_ref 1.017
_refine_ls_hydrogen_treatment constr
_refine_ls_matrix_type full
_refine_ls_number_parameters 561
_refine_ls_number_reflns 9883
_refine_ls_number_restraints 1
_refine_ls_restrained_S_all 1.017
_refine_ls_R_factor_all 0.0457
_refine_ls_R_factor_gt 0.0354
_refine_ls_shift/su_max 0.054
_refine_ls_shift/su_mean 0.010
_refine_ls_structure_factor_coef Fsqd
_refine_ls_weighting_details 'w=1/[\s^2^(Fo^2^)+(0.0538P)^2^+1.0874P] where P=(Fo^2^+2Fc^2^)/3'
_refine_ls_weighting_scheme calc
_refine_ls_wR_factor_gt 0.0966
_refine_ls_wR_factor_ref 0.1035
_reflns_Friedel_coverage 0.958
_reflns_Friedel_fraction_full 0.997
_reflns_Friedel_fraction_max 0.994
_reflns_number_gt 8255
_reflns_number_total 9883
_reflns_threshold_expression 'I > 2\s(I)'
_cod_data_source_file d6dt00393a2.cif
_cod_data_source_block SM_EH_4A_0m_c
_cod_depositor_comments 'Adding full bibliography for 7720793--7720794.cif.'
_cod_original_cell_volume 2227.7(9)
_cod_original_sg_symbol_H-M 'P 21'
_cod_database_code 7720794
_shelx_shelxl_version_number 2016/6
_shelx_space_group_comment
;
The symmetry employed for this shelxl refinement is uniquely defined
by the following loop, which should always be used as a source of
symmetry information in preference to the above space-group names.
They are only intended as comments.
;

loop_
_space_group_symop_operation_xyz
'x, y, z'
'-x, y+1/2, -z'

loop_
_atom_site_label
_atom_site_type_symbol
_atom_site_fract_x
_atom_site_fract_y
_atom_site_fract_z
_atom_site_U_iso_or_equiv
_atom_site_adp_type
_atom_site_occupancy
_atom_site_site_symmetry_order
_atom_site_calc_flag
_atom_site_refinement_flags_posn
_atom_site_refinement_flags_adp
_atom_site_refinement_flags_occupancy
_atom_site_disorder_assembly
_atom_site_disorder_group
Cd1 Cd 0.49952(9) 0.50157(5) 0.75074(10) 0.03694(10) Uani 1 1 d . . . . .
Br1 Br 0.94427(13) 0.45408(3) -0.07736(12) 0.0563(3) Uani 1 1 d . . . . .
Br2 Br 1.05505(12) 0.54884(3) 0.57935(12) 0.0553(3) Uani 1 1 d . . . . .
O6 O 1.3017(7) 0.4926(3) -0.0638(7) 0.051(2) Uani 1 1 d . . . . .
O7 O 0.4107(11) 0.5751(4) 0.6870(11) 0.090(3) Uani 1 1 d . . . . .
O5 O 1.1954(10) 0.5624(4) -0.0862(10) 0.078(3) Uani 1 1 d . . . . .
H5 H 1.197713 0.559846 -0.180581 0.117 Uiso 1 1 calc R U . . .
C28 C 1.1182(11) 0.5321(4) 0.2595(10) 0.040(2) Uani 1 1 d . . . . .
H28 H 1.199582 0.551238 0.265745 0.048 Uiso 1 1 calc R U . . .
N1 N 0.3785(10) 0.4590(3) 0.5772(10) 0.050(2) Uani 1 1 d . . . . .
C22 C 0.7966(10) 0.4778(4) 0.5280(11) 0.041(2) Uani 1 1 d . . . . .
C29 C 1.0193(11) 0.5219(4) 0.3873(10) 0.039(2) Uani 1 1 d . . . . .
C34 C 0.7314(11) 0.5714(4) 0.8789(12) 0.052(3) Uani 1 1 d . . . . .
H34 H 0.759380 0.574046 0.771874 0.063 Uiso 1 1 calc R U . . .
C33 C 0.8129(12) 0.5962(5) 0.9730(15) 0.063(3) Uani 1 1 d . . . . .
H33 H 0.891597 0.615358 0.932376 0.076 Uiso 1 1 calc R U . . .
C44 C 1.2002(17) 0.7105(5) 1.5373(16) 0.072(4) Uani 1 1 d . . . . .
H44 H 1.255799 0.722680 1.609513 0.087 Uiso 1 1 calc R U . . .
C49 C 1.2660(15) 0.6605(5) 1.1439(15) 0.067(3) Uani 1 1 d . . . . .
H49 H 1.213351 0.644861 1.075644 0.080 Uiso 1 1 calc R U . . .
C23 C 0.9017(9) 0.4897(3) 0.3844(10) 0.034(2) Uani 1 1 d . . . . .
C25 C 0.9778(9) 0.4819(4) 0.1102(10) 0.035(2) Uani 1 1 d . . . . .
O3 O 0.6988(7) 0.5100(3) 0.5684(8) 0.050(2) Uani 1 1 d . . . . .
C5 C 0.4138(13) 0.4616(4) 0.4188(11) 0.055(3) Uani 1 1 d . . . . .
H5A H 0.495187 0.479966 0.380450 0.066 Uiso 1 1 calc R U . . .
C45 C 1.2721(13) 0.6999(4) 1.3932(16) 0.055(3) Uani 1 1 d . . . . .
C26 C 1.0915(10) 0.5117(4) 0.1119(9) 0.039(2) Uani 1 1 d . . . . .
N2 N 0.6140(8) 0.5435(3) 0.9291(10) 0.044(2) Uani 1 1 d . . . . .
C35 C 0.8508(10) 0.6135(4) 1.2503(12) 0.052(3) Uani 1 1 d . . . . .
H35 H 0.829925 0.603347 1.353119 0.063 Uiso 1 1 calc R U . . .
C32 C 0.7695(12) 0.5907(4) 1.1356(12) 0.047(3) Uani 1 1 d . . . . .
C24 C 0.8883(9) 0.4696(4) 0.2499(10) 0.037(2) Uani 1 1 d . . . . .
H24 H 0.816825 0.446384 0.247550 0.044 Uiso 1 1 calc R U . . .
O4 O 0.8061(7) 0.4394(3) 0.5957(8) 0.0548(19) Uani 1 1 d . . . . .
C17 C 0.0119(16) 0.2854(6) -0.2417(13) 0.076(5) Uani 1 1 d . . . . .
H17 H -0.043995 0.274417 -0.315415 0.091 Uiso 1 1 calc R U . . .
C43 C 1.0505(14) 0.7046(4) 1.5845(14) 0.056(3) Uani 1 1 d . . . . .
C36 C 0.9465(12) 0.6456(5) 1.2199(15) 0.058(3) Uani 1 1 d . . . . .
H36 H 0.965080 0.655953 1.117253 0.070 Uiso 1 1 calc R U . . .
C31 C 0.6452(13) 0.5626(5) 1.1810(13) 0.063(3) Uani 1 1 d . . . . .
H31 H 0.611192 0.559512 1.286753 0.076 Uiso 1 1 calc R U . . .
C37 C 1.0355(14) 0.6695(4) 1.3363(15) 0.057(3) Uani 1 1 d . . . . .
C48 C 1.4084(14) 0.6655(5) 1.0949(16) 0.077(4) Uani 1 1 d . . . . .
H48 H 1.454379 0.651921 1.003058 0.093 Uiso 1 1 calc R U . . .
C4 C 0.3424(13) 0.4403(5) 0.3127(12) 0.058(3) Uani 1 1 d . . . . .
H4 H 0.370202 0.445089 0.206498 0.069 Uiso 1 1 calc R U . . .
C9 C -0.1899(12) 0.3263(4) 0.2136(14) 0.050(3) Uani 1 1 d . . . . .
C21 C 0.0368(14) 0.3178(4) 0.0176(14) 0.056(3) Uani 1 1 d . . . . .
C8 C -0.0300(13) 0.3331(4) 0.1703(12) 0.049(3) Uani 1 1 d . . . . .
C3 C 0.2302(11) 0.4120(4) 0.3668(13) 0.049(3) Uani 1 1 d . . . . .
C30 C 0.5702(12) 0.5393(5) 1.0775(12) 0.057(3) Uani 1 1 d . . . . .
H30 H 0.488839 0.520627 1.113693 0.069 Uiso 1 1 calc R U . . .
C50 C 0.4375(9) 0.6091(2) 0.5844(10) 0.075(2) Uani 1 1 d . . . . .
H50A H 0.401047 0.600271 0.490312 0.112 Uiso 1 1 calc R U . . .
H50B H 0.541891 0.614447 0.562469 0.112 Uiso 1 1 calc R U . . .
H50C H 0.389281 0.637538 0.625038 0.112 Uiso 1 1 calc R U . . .
C2 C 1.1801(14) 0.6758(4) 1.2880(15) 0.057(3) Uani 1 1 d . . . . .
C7 C 0.0521(15) 0.3531(4) 0.2769(13) 0.057(3) Uani 1 1 d . . . . .
H7 H 0.037143 0.340886 0.377427 0.068 Uiso 1 1 calc R U . . .
C6 C 0.1500(12) 0.3882(4) 0.2486(12) 0.060(3) Uani 1 1 d . . . . .
H6 H 0.170574 0.398860 0.146462 0.071 Uiso 1 1 calc R U . . .
C39 C 0.8125(16) 0.6824(4) 1.5361(16) 0.071(4) Uani 1 1 d . . . . .
H39 H 0.750564 0.671539 1.467981 0.085 Uiso 1 1 calc R U . . .
C46 C 1.4233(15) 0.7064(5) 1.3297(19) 0.075(4) Uani 1 1 d . . . . .
H46 H 1.482351 0.721507 1.393022 0.089 Uiso 1 1 calc R U . . .
C20 C 0.1895(14) 0.3195(5) -0.0313(16) 0.066(4) Uani 1 1 d . . . . .
H20 H 0.251470 0.331299 0.035326 0.079 Uiso 1 1 calc R U . . .
C40 C 0.7503(19) 0.6954(5) 1.6821(18) 0.084(4) Uani 1 1 d . . . . .
H40 H 0.649299 0.692178 1.712865 0.101 Uiso 1 1 calc R U . . .
C38 C 0.9677(13) 0.6844(4) 1.4812(15) 0.053(3) Uani 1 1 d . . . . .
C47 C 1.4871(13) 0.6935(6) 1.193(2) 0.086(4) Uani 1 1 d . . . . .
H47 H 1.584133 0.702310 1.159036 0.103 Uiso 1 1 calc R U . . .
O1 O 0.5877(9) 0.4295(3) 0.8221(10) 0.076(3) Uani 1 1 d . . . . .
H1A H 0.519834 0.405074 0.825404 0.115 Uiso 1 1 d R U . . .
H1B H 0.604953 0.429537 0.923991 0.115 Uiso 1 1 d R U . . .
C13 C -0.4256(16) 0.2935(5) 0.1577(18) 0.071(4) Uani 1 1 d . . . . .
H13 H -0.477632 0.276088 0.092946 0.085 Uiso 1 1 calc R U . . .
C1 C 0.2661(13) 0.4326(5) 0.6289(16) 0.065(4) Uani 1 1 d . . . . .
H1 H 0.235857 0.428956 0.735221 0.078 Uiso 1 1 calc R U . . .
C12 C -0.4915(14) 0.3103(6) 0.294(2) 0.081(4) Uani 1 1 d . . . . .
H12 H -0.592475 0.306206 0.322001 0.097 Uiso 1 1 calc R U . . .
C19 C 0.2462(18) 0.3043(6) -0.1727(17) 0.084(5) Uani 1 1 d . . . . .
H19 H 0.348205 0.303868 -0.199641 0.101 Uiso 1 1 calc R U . . .
C16 C -0.0612(16) 0.2977(4) -0.0896(15) 0.061(3) Uani 1 1 d . . . . .
C14 C -0.2691(15) 0.3034(4) 0.1145(16) 0.063(3) Uani 1 1 d . . . . .
C11 C -0.4124(17) 0.3332(5) 0.3904(17) 0.086(5) Uani 1 1 d . . . . .
H11 H -0.463581 0.342888 0.485484 0.103 Uiso 1 1 calc R U . . .
C51 C 0.1922(13) 0.4097(5) 0.5213(13) 0.059(3) Uani 1 1 d . . . . .
H51 H 0.110249 0.391588 0.559580 0.071 Uiso 1 1 calc R U . . .
C10 C -0.2580(14) 0.3440(5) 0.3617(16) 0.068(4) Uani 1 1 d . . . . .
H10 H -0.208081 0.360425 0.430602 0.081 Uiso 1 1 calc R U . . .
C18 C 0.1596(19) 0.2893(6) -0.2813(18) 0.095(5) Uani 1 1 d . . . . .
H18 H 0.203300 0.281764 -0.381727 0.114 Uiso 1 1 calc R U . . .
C15 C -0.2069(13) 0.2880(4) -0.0362(15) 0.056(3) Uani 1 1 d . . . . .
H15 H -0.263989 0.271602 -0.098417 0.067 Uiso 1 1 calc R U . . .
C42 C 0.9837(18) 0.7183(6) 1.7367(15) 0.088(6) Uani 1 1 d . . . . .
H42 H 1.043844 0.730957 1.803683 0.106 Uiso 1 1 calc R U . . .
C41 C 0.842(2) 0.7140(5) 1.7878(16) 0.090(5) Uani 1 1 d . . . . .
H41 H 0.802573 0.722803 1.888519 0.108 Uiso 1 1 calc R U . . .
C27 C 1.2068(10) 0.5231(4) -0.0290(9) 0.041(3) Uani 1 1 d . . . . .

loop_
_atom_site_aniso_label
_atom_site_aniso_U_11
_atom_site_aniso_U_22
_atom_site_aniso_U_33
_atom_site_aniso_U_23
_atom_site_aniso_U_13
_atom_site_aniso_U_12
Cd1 0.02997(16) 0.05001(18) 0.02765(16) -0.00281(11) 0.00653(11) -0.00249(11)
Br1 0.0486(7) 0.0867(9) 0.0312(6) -0.0123(6) 0.0023(5) -0.0130(6)
Br2 0.0470(7) 0.0850(9) 0.0315(6) -0.0103(6) 0.0025(5) -0.0128(6)
O6 0.036(4) 0.073(6) 0.035(4) -0.005(4) 0.023(3) 0.006(4)
O7 0.078(6) 0.090(7) 0.095(7) 0.029(6) 0.010(5) 0.026(5)
O5 0.094(6) 0.074(6) 0.053(5) 0.020(4) 0.029(4) -0.005(5)
C28 0.038(5) 0.055(6) 0.026(4) -0.009(4) 0.000(3) 0.004(4)
N1 0.050(5) 0.060(6) 0.040(5) -0.016(4) -0.006(4) 0.016(4)
C22 0.028(4) 0.055(6) 0.040(5) -0.011(4) -0.002(4) 0.007(4)
C29 0.040(6) 0.049(6) 0.026(5) 0.000(4) 0.002(4) 0.000(4)
C34 0.044(6) 0.076(8) 0.033(5) -0.012(5) 0.004(4) -0.011(6)
C33 0.037(6) 0.070(7) 0.080(8) -0.014(6) 0.003(5) -0.007(5)
C44 0.098(10) 0.055(7) 0.072(8) -0.002(6) -0.044(8) -0.011(6)
C49 0.077(9) 0.055(7) 0.068(8) -0.006(6) -0.012(6) -0.008(6)
C23 0.017(4) 0.048(6) 0.035(5) 0.005(4) 0.004(3) -0.005(3)
C25 0.022(4) 0.052(6) 0.027(5) -0.006(4) 0.004(4) 0.003(4)
O3 0.037(3) 0.061(5) 0.047(4) 0.000(4) 0.010(3) -0.007(4)
C5 0.068(6) 0.061(6) 0.037(5) 0.006(4) -0.011(4) -0.020(5)
C45 0.044(6) 0.046(6) 0.083(8) -0.009(5) -0.031(6) -0.008(5)
C26 0.041(5) 0.056(6) 0.017(4) -0.002(4) 0.007(3) 0.010(4)
N2 0.030(4) 0.058(5) 0.042(4) 0.001(4) -0.001(3) -0.020(4)
C35 0.048(5) 0.055(6) 0.061(6) -0.022(5) -0.029(5) -0.002(5)
C32 0.057(7) 0.046(6) 0.042(6) -0.002(5) -0.013(5) 0.012(5)
C24 0.021(4) 0.050(5) 0.036(5) 0.004(4) 0.008(3) -0.008(4)
O4 0.046(4) 0.069(5) 0.043(4) 0.014(4) 0.014(3) 0.010(4)
C17 0.117(15) 0.055(8) 0.059(9) -0.012(6) -0.023(9) -0.005(7)
C43 0.065(7) 0.049(6) 0.054(7) -0.001(5) -0.011(5) -0.008(5)
C36 0.041(5) 0.065(7) 0.071(7) -0.015(5) -0.017(5) 0.004(5)
C31 0.067(7) 0.075(8) 0.045(6) 0.007(6) 0.000(5) -0.019(6)
C37 0.058(7) 0.040(6) 0.079(8) -0.014(5) -0.034(6) 0.002(5)
C48 0.057(7) 0.084(8) 0.093(9) -0.017(7) -0.019(6) 0.004(6)
C4 0.076(7) 0.062(7) 0.039(5) -0.006(5) -0.020(5) -0.013(6)
C9 0.043(6) 0.045(6) 0.061(7) 0.005(5) -0.007(5) 0.005(5)
C21 0.070(9) 0.041(6) 0.057(7) -0.011(5) -0.010(6) -0.003(6)
C8 0.051(6) 0.046(6) 0.048(6) 0.004(5) 0.000(5) -0.004(5)
C3 0.038(6) 0.052(7) 0.060(7) -0.013(5) -0.012(5) 0.001(5)
C30 0.051(5) 0.077(7) 0.043(5) -0.006(5) -0.005(4) -0.023(5)
C50 0.068(5) 0.053(4) 0.090(5) 0.050(4) 0.032(4) 0.003(3)
C2 0.060(7) 0.042(6) 0.073(8) -0.011(5) -0.026(6) -0.004(5)
C7 0.076(8) 0.045(5) 0.051(6) -0.002(4) -0.011(5) -0.001(5)
C6 0.065(7) 0.054(6) 0.056(6) 0.018(5) 0.007(5) 0.014(5)
C39 0.078(9) 0.055(8) 0.080(9) -0.027(6) -0.008(7) -0.009(6)
C46 0.053(7) 0.069(8) 0.106(11) 0.011(8) -0.026(7) -0.011(6)
C20 0.053(7) 0.063(8) 0.078(9) -0.002(6) 0.004(6) -0.004(6)
C40 0.087(10) 0.061(7) 0.097(11) -0.011(7) 0.011(8) -0.015(7)
C38 0.051(7) 0.038(6) 0.072(8) 0.003(5) -0.015(6) -0.004(5)
C47 0.042(7) 0.081(10) 0.131(12) -0.006(9) -0.002(7) -0.010(6)
O1 0.050(4) 0.080(6) 0.087(6) 0.055(5) 0.029(4) 0.013(4)
C13 0.068(8) 0.063(7) 0.086(9) -0.003(7) -0.025(7) -0.009(7)
C1 0.052(7) 0.071(8) 0.065(7) -0.009(6) 0.013(6) -0.017(6)
C12 0.058(9) 0.079(10) 0.107(10) 0.025(8) -0.019(8) -0.003(7)
C19 0.078(10) 0.082(9) 0.084(10) -0.020(8) 0.020(8) -0.017(8)
C16 0.083(9) 0.039(6) 0.065(8) -0.006(5) -0.023(6) -0.009(6)
C14 0.073(8) 0.046(6) 0.073(8) 0.009(6) -0.020(7) 0.008(6)
C11 0.079(9) 0.072(8) 0.094(9) 0.011(7) 0.031(7) 0.013(7)
C51 0.052(6) 0.072(7) 0.051(6) -0.002(5) 0.000(5) -0.025(5)
C10 0.052(7) 0.073(8) 0.079(9) -0.010(7) -0.011(6) 0.009(6)
C18 0.100(11) 0.089(10) 0.084(10) -0.033(8) 0.030(9) -0.002(9)
C15 0.056(6) 0.046(5) 0.067(7) -0.002(5) -0.019(5) -0.013(5)
C42 0.119(15) 0.071(11) 0.074(11) -0.012(7) -0.015(10) -0.033(9)
C41 0.133(13) 0.069(8) 0.064(8) -0.008(6) -0.002(8) -0.041(8)
C27 0.041(5) 0.064(6) 0.014(4) 0.003(4) 0.011(4) -0.021(5)

loop_
_atom_type_symbol
_atom_type_description
_atom_type_scat_dispersion_real
_atom_type_scat_dispersion_imag
_atom_type_scat_source
C C 0.0033 0.0016 'International Tables Vol C Tables 4.2.6.8 and 6.1.1.4'
H H 0.0000 0.0000 'International Tables Vol C Tables 4.2.6.8 and 6.1.1.4'
Br Br -0.2901 2.4595 'International Tables Vol C Tables 4.2.6.8 and 6.1.1.4'
Cd Cd -0.8075 1.2024 'International Tables Vol C Tables 4.2.6.8 and 6.1.1.4'
N N 0.0061 0.0033 'International Tables Vol C Tables 4.2.6.8 and 6.1.1.4'
O O 0.0106 0.0060 'International Tables Vol C Tables 4.2.6.8 and 6.1.1.4'

loop_
_geom_angle_atom_site_label_1
_geom_angle_atom_site_label_2
_geom_angle_atom_site_label_3
_geom_angle
_geom_angle_site_symmetry_1
_geom_angle_site_symmetry_3
_geom_angle_publ_flag
O3 Cd1 O6 179.1(4) . 1_456 ?
O3 Cd1 O1 90.1(3) . . ?
O6 Cd1 O1 89.2(3) 1_456 . ?
O3 Cd1 N1 90.8(3) . . ?
O6 Cd1 N1 89.7(3) 1_456 . ?
O1 Cd1 N1 86.3(3) . . ?
O3 Cd1 N2 90.9(3) . . ?
O6 Cd1 N2 88.6(3) 1_456 . ?
O1 Cd1 N2 93.6(4) . . ?
N1 Cd1 N2 178.3(4) . . ?
O3 Cd1 O7 90.8(3) . . ?
O6 Cd1 O7 89.8(3) 1_456 . ?
O1 Cd1 O7 178.1(5) . . ?
N1 Cd1 O7 95.3(4) . . ?
N2 Cd1 O7 84.8(4) . . ?
C27 O6 Cd1 124.2(6) . 1_654 ?
C50 O7 Cd1 141.2(7) . . ?
C27 O5 H5 109.5 . . ?
C29 C28 C26 117.1(9) . . ?
C29 C28 H28 121.4 . . ?
C26 C28 H28 121.4 . . ?
C1 N1 C5 115.9(10) . . ?
C1 N1 Cd1 120.1(8) . . ?
C5 N1 Cd1 123.9(8) . . ?
O4 C22 O3 125.6(9) . . ?
O4 C22 C23 120.5(8) . . ?
O3 C22 C23 113.9(9) . . ?
C28 C29 C23 122.9(9) . . ?
C28 C29 Br2 116.8(8) . . ?
C23 C29 Br2 120.2(6) . . ?
N2 C34 C33 125.4(10) . . ?
N2 C34 H34 117.3 . . ?
C33 C34 H34 117.3 . . ?
C34 C33 C32 116.0(11) . . ?
C34 C33 H33 122.0 . . ?
C32 C33 H33 122.0 . . ?
C45 C44 C43 124.9(12) . . ?
C45 C44 H44 117.6 . . ?
C43 C44 H44 117.6 . . ?
C48 C49 C2 129.5(13) . . ?
C48 C49 H49 115.2 . . ?
C2 C49 H49 115.3 . . ?
C24 C23 C29 117.5(8) . . ?
C24 C23 C22 120.6(8) . . ?
C29 C23 C22 121.9(8) . . ?
C26 C25 C24 120.1(8) . . ?
C26 C25 Br1 120.0(6) . . ?
C24 C25 Br1 119.8(7) . . ?
C22 O3 Cd1 125.3(7) . . ?
C4 C5 N1 126.6(11) . . ?
C4 C5 H5A 116.7 . . ?
N1 C5 H5A 116.7 . . ?
C44 C45 C46 129.7(12) . . ?
C44 C45 C2 115.0(12) . . ?
C46 C45 C2 115.2(13) . . ?
C25 C26 C28 119.3(8) . . ?
C25 C26 C27 124.7(8) . . ?
C28 C26 C27 115.7(8) . . ?
C30 N2 C34 119.3(9) . . ?
C30 N2 Cd1 120.8(7) . . ?
C34 N2 Cd1 119.9(7) . . ?
C36 C35 C32 125.2(11) . . ?
C36 C35 H35 117.4 . . ?
C32 C35 H35 117.4 . . ?
C31 C32 C33 116.2(10) . . ?
C31 C32 C35 122.0(10) . . ?
C33 C32 C35 121.9(11) . . ?
C23 C24 C25 122.7(9) . . ?
C23 C24 H24 118.6 . . ?
C25 C24 H24 118.7 . . ?
C18 C17 C16 122.0(13) . . ?
C18 C17 H17 119.0 . . ?
C16 C17 H17 119.0 . . ?
C38 C43 C44 118.2(12) . . ?
C38 C43 C42 120.8(12) . . ?
C44 C43 C42 120.9(12) . . ?
C35 C36 C37 126.5(12) . . ?
C35 C36 H36 116.7 . . ?
C37 C36 H36 116.7 . . ?
C30 C31 C32 123.6(10) . . ?
C30 C31 H31 118.2 . . ?
C32 C31 H31 118.2 . . ?
C2 C37 C38 122.3(10) . . ?
C2 C37 C36 116.5(11) . . ?
C38 C37 C36 121.2(11) . . ?
C49 C48 C47 115.3(13) . . ?
C49 C48 H48 122.4 . . ?
C47 C48 H48 122.4 . . ?
C3 C4 C5 117.0(10) . . ?
C3 C4 H4 121.5 . . ?
C5 C4 H4 121.5 . . ?
C14 C9 C10 121.8(12) . . ?
C14 C9 C8 120.1(12) . . ?
C10 C9 C8 118.0(10) . . ?
C20 C21 C8 122.5(11) . . ?
C20 C21 C16 119.2(11) . . ?
C8 C21 C16 118.2(11) . . ?
C7 C8 C21 122.3(11) . . ?
C7 C8 C9 119.8(10) . . ?
C21 C8 C9 117.9(10) . . ?
C4 C3 C51 117.1(10) . . ?
C4 C3 C6 117.2(10) . . ?
C51 C3 C6 125.6(10) . . ?
N2 C30 C31 119.5(10) . . ?
N2 C30 H30 120.2 . . ?
C31 C30 H30 120.3 . . ?
O7 C50 H50A 109.5 . . ?
O7 C50 H50B 109.4 . . ?
H50A C50 H50B 109.5 . . ?
O7 C50 H50C 109.5 . . ?
H50A C50 H50C 109.5 . . ?
H50B C50 H50C 109.5 . . ?
C37 C2 C49 128.3(11) . . ?
C37 C2 C45 119.3(12) . . ?
C49 C2 C45 112.4(12) . . ?
C6 C7 C8 126.3(11) . . ?
C6 C7 H7 116.8 . . ?
C8 C7 H7 116.8 . . ?
C7 C6 C3 126.0(10) . . ?
C7 C6 H6 117.0 . . ?
C3 C6 H6 117.0 . . ?
C40 C39 C38 123.9(14) . . ?
C40 C39 H39 118.1 . . ?
C38 C39 H39 118.0 . . ?
C47 C46 C45 126.9(14) . . ?
C47 C46 H46 116.6 . . ?
C45 C46 H46 116.6 . . ?
C19 C20 C21 120.3(14) . . ?
C19 C20 H20 119.8 . . ?
C21 C20 H20 119.9 . . ?
C39 C40 C41 119.5(16) . . ?
C39 C40 H40 120.3 . . ?
C41 C40 H40 120.3 . . ?
C43 C38 C37 120.0(11) . . ?
C43 C38 C39 114.4(11) . . ?
C37 C38 C39 125.5(11) . . ?
C46 C47 C48 120.1(12) . . ?
C46 C47 H47 119.9 . . ?
C48 C47 H47 119.9 . . ?
Cd1 O1 H1A 114.0 . . ?
Cd1 O1 H1B 111.9 . . ?
H1A O1 H1B 100.4 . . ?
C12 C13 C14 117.5(14) . . ?
C12 C13 H13 121.2 . . ?
C14 C13 H13 121.3 . . ?
N1 C1 C51 118.4(11) . . ?
N1 C1 H1 120.8 . . ?
C51 C1 H1 120.8 . . ?
C13 C12 C11 120.5(13) . . ?
C13 C12 H12 119.8 . . ?
C11 C12 H12 119.8 . . ?
C20 C19 C18 122.8(15) . . ?
C20 C19 H19 118.6 . . ?
C18 C19 H19 118.6 . . ?
C15 C16 C17 124.2(12) . . ?
C15 C16 C21 120.5(12) . . ?
C17 C16 C21 115.0(12) . . ?
C9 C14 C15 123.2(13) . . ?
C9 C14 C13 121.5(13) . . ?
C15 C14 C13 115.3(12) . . ?
C12 C11 C10 126.8(13) . . ?
C12 C11 H11 116.6 . . ?
C10 C11 H11 116.6 . . ?
C3 C51 C1 124.8(11) . . ?
C3 C51 H51 117.6 . . ?
C1 C51 H51 117.6 . . ?
C9 C10 C11 111.8(12) . . ?
C9 C10 H10 124.1 . . ?
C11 C10 H10 124.1 . . ?
C17 C18 C19 120.3(13) . . ?
C17 C18 H18 119.9 . . ?
C19 C18 H18 119.8 . . ?
C16 C15 C14 119.4(11) . . ?
C16 C15 H15 120.3 . . ?
C14 C15 H15 120.3 . . ?
C41 C42 C43 123.8(14) . . ?
C41 C42 H42 118.1 . . ?
C43 C42 H42 118.1 . . ?
C42 C41 C40 117.4(14) . . ?
C42 C41 H41 121.3 . . ?
C40 C41 H41 121.3 . . ?
O5 C27 O6 129.3(8) . . ?
O5 C27 C26 115.1(9) . . ?
O6 C27 C26 115.5(9) . . ?

loop_
_geom_bond_atom_site_label_1
_geom_bond_atom_site_label_2
_geom_bond_distance
_geom_bond_site_symmetry_2
_geom_bond_publ_flag
Cd1 O3 2.249(6) . ?
Cd1 O6 2.257(6) 1_456 ?
Cd1 O1 2.309(8) . ?
Cd1 N1 2.333(9) . ?
Cd1 N2 2.321(8) . ?
Cd1 O7 2.330(10) . ?
Br1 C25 1.874(9) . ?
Br2 C29 1.907(10) . ?
O6 C27 1.232(13) . ?
O7 C50 1.308(11) . ?
O5 C27 1.227(13) . ?
O5 H5 0.8200 . ?
C28 C29 1.358(13) . ?
C28 C26 1.459(12) . ?
C28 H28 0.9300 . ?
N1 C1 1.300(14) . ?
N1 C5 1.368(12) . ?
C22 O4 1.242(12) . ?
C22 O3 1.290(12) . ?
C22 C23 1.498(12) . ?
C29 C23 1.415(13) . ?
C34 N2 1.355(13) . ?
C34 C33 1.377(15) . ?
C34 H34 0.9300 . ?
C33 C32 1.419(15) . ?
C33 H33 0.9300 . ?
C44 C45 1.361(18) . ?
C44 C43 1.384(18) . ?
C44 H44 0.9300 . ?
C49 C48 1.320(17) . ?
C49 C2 1.445(17) . ?
C49 H49 0.9300 . ?
C23 C24 1.322(13) . ?
C25 C26 1.343(14) . ?
C25 C24 1.405(11) . ?
C5 C4 1.349(14) . ?
C5 H5A 0.9300 . ?
C45 C46 1.427(17) . ?
C45 C2 1.496(15) . ?
C26 C27 1.530(11) . ?
N2 C30 1.298(12) . ?
C35 C36 1.264(16) . ?
C35 C32 1.477(13) . ?
C35 H35 0.9300 . ?
C32 C31 1.397(16) . ?
C24 H24 0.9300 . ?
C17 C18 1.352(18) . ?
C17 C16 1.435(17) . ?
C17 H17 0.9300 . ?
C43 C38 1.380(15) . ?
C43 C42 1.427(17) . ?
C36 C37 1.545(16) . ?
C36 H36 0.9300 . ?
C31 C30 1.377(15) . ?
C31 H31 0.9300 . ?
C37 C2 1.342(17) . ?
C37 C38 1.386(17) . ?
C48 C47 1.434(19) . ?
C48 H48 0.9300 . ?
C4 C3 1.334(15) . ?
C4 H4 0.9300 . ?
C9 C14 1.368(17) . ?
C9 C10 1.436(17) . ?
C9 C8 1.471(15) . ?
C21 C20 1.404(17) . ?
C21 C8 1.445(16) . ?
C21 C16 1.496(15) . ?
C8 C7 1.397(17) . ?
C3 C51 1.337(15) . ?
C3 C6 1.506(15) . ?
C30 H30 0.9300 . ?
C50 H50A 0.9600 . ?
C50 H50B 0.9600 . ?
C50 H50C 0.9600 . ?
C7 C6 1.335(16) . ?
C7 H7 0.9300 . ?
C6 H6 0.9300 . ?
C39 C40 1.364(19) . ?
C39 C38 1.434(18) . ?
C39 H39 0.9300 . ?
C46 C47 1.30(2) . ?
C46 H46 0.9300 . ?
C20 C19 1.333(19) . ?
C20 H20 0.9300 . ?
C40 C41 1.431(19) . ?
C40 H40 0.9300 . ?
C47 H47 0.9300 . ?
O1 H1A 0.9279 . ?
O1 H1B 0.9211 . ?
C13 C12 1.33(2) . ?
C13 C14 1.456(18) . ?
C13 H13 0.9300 . ?
C1 C51 1.392(16) . ?
C1 H1 0.9300 . ?
C12 C11 1.35(2) . ?
C12 H12 0.9300 . ?
C19 C18 1.39(2) . ?
C19 H19 0.9300 . ?
C16 C15 1.376(17) . ?
C14 C15 1.418(18) . ?
C11 C10 1.434(18) . ?
C11 H11 0.9300 . ?
C51 H51 0.9300 . ?
C10 H10 0.9300 . ?
C18 H18 0.9300 . ?
C15 H15 0.9300 . ?
C42 C41 1.317(19) . ?
C42 H42 0.9300 . ?
C41 H41 0.9300 . ?

loop_
_geom_torsion_atom_site_label_1
_geom_torsion_atom_site_label_2
_geom_torsion_atom_site_label_3
_geom_torsion_atom_site_label_4
_geom_torsion
_geom_torsion_site_symmetry_1
_geom_torsion_site_symmetry_2
_geom_torsion_site_symmetry_3
_geom_torsion_site_symmetry_4
_geom_torsion_publ_flag
C26 C28 C29 C23 5.6(14) . . . . ?
C26 C28 C29 Br2 -179.8(7) . . . . ?
N2 C34 C33 C32 1.3(18) . . . . ?
C28 C29 C23 C24 -1.0(14) . . . . ?
Br2 C29 C23 C24 -175.4(7) . . . . ?
C28 C29 C23 C22 178.1(9) . . . . ?
Br2 C29 C23 C22 3.7(13) . . . . ?
O4 C22 C23 C24 74.9(13) . . . . ?
O3 C22 C23 C24 -103.8(11) . . . . ?
O4 C22 C23 C29 -104.2(12) . . . . ?
O3 C22 C23 C29 77.1(12) . . . . ?
O4 C22 O3 Cd1 -9.3(15) . . . . ?
C23 C22 O3 Cd1 169.3(6) . . . . ?
C1 N1 C5 C4 1.2(19) . . . . ?
Cd1 N1 C5 C4 -175.6(10) . . . . ?
C43 C44 C45 C46 176.9(13) . . . . ?
C43 C44 C45 C2 -6.2(19) . . . . ?
C24 C25 C26 C28 -1.5(13) . . . . ?
Br1 C25 C26 C28 -178.4(7) . . . . ?
C24 C25 C26 C27 172.5(9) . . . . ?
Br1 C25 C26 C27 -4.4(14) . . . . ?
C29 C28 C26 C25 -4.2(13) . . . . ?
C29 C28 C26 C27 -178.8(9) . . . . ?
C33 C34 N2 C30 0.8(19) . . . . ?
C33 C34 N2 Cd1 -176.7(9) . . . . ?
C34 C33 C32 C31 -2.9(17) . . . . ?
C34 C33 C32 C35 177.3(10) . . . . ?
C36 C35 C32 C31 -166.7(12) . . . . ?
C36 C35 C32 C33 13.1(18) . . . . ?
C29 C23 C24 C25 -5.3(13) . . . . ?
C22 C23 C24 C25 175.6(9) . . . . ?
C26 C25 C24 C23 6.6(14) . . . . ?
Br1 C25 C24 C23 -176.5(8) . . . . ?
C45 C44 C43 C38 3(2) . . . . ?
C45 C44 C43 C42 -177.8(14) . . . . ?
C32 C35 C36 C37 -178.7(10) . . . . ?
C33 C32 C31 C30 3.0(19) . . . . ?
C35 C32 C31 C30 -177.3(11) . . . . ?
C35 C36 C37 C2 136.2(14) . . . . ?
C35 C36 C37 C38 -45.4(19) . . . . ?
C2 C49 C48 C47 -6(2) . . . . ?
N1 C5 C4 C3 -3(2) . . . . ?
C20 C21 C8 C7 3.6(18) . . . . ?
C16 C21 C8 C7 -178.7(11) . . . . ?
C20 C21 C8 C9 -175.4(11) . . . . ?
C16 C21 C8 C9 2.4(15) . . . . ?
C14 C9 C8 C7 -174.9(12) . . . . ?
C10 C9 C8 C7 4.6(17) . . . . ?
C14 C9 C8 C21 4.1(16) . . . . ?
C10 C9 C8 C21 -176.5(11) . . . . ?
C5 C4 C3 C51 4.4(18) . . . . ?
C5 C4 C3 C6 179.8(10) . . . . ?
C34 N2 C30 C31 -1.0(19) . . . . ?
Cd1 N2 C30 C31 176.5(9) . . . . ?
C32 C31 C30 N2 -1(2) . . . . ?
C38 C37 C2 C49 177.4(12) . . . . ?
C36 C37 C2 C49 -4(2) . . . . ?
C38 C37 C2 C45 -0.2(18) . . . . ?
C36 C37 C2 C45 178.3(11) . . . . ?
C48 C49 C2 C37 -178.7(14) . . . . ?
C48 C49 C2 C45 -1(2) . . . . ?
C44 C45 C2 C37 4.7(17) . . . . ?
C46 C45 C2 C37 -178.0(12) . . . . ?
C44 C45 C2 C49 -173.3(12) . . . . ?
C46 C45 C2 C49 4.1(16) . . . . ?
C21 C8 C7 C6 49(2) . . . . ?
C9 C8 C7 C6 -131.9(14) . . . . ?
C8 C7 C6 C3 175.3(11) . . . . ?
C4 C3 C6 C7 168.4(12) . . . . ?
C51 C3 C6 C7 -17(2) . . . . ?
C44 C45 C46 C47 176.5(16) . . . . ?
C2 C45 C46 C47 0(2) . . . . ?
C8 C21 C20 C19 179.1(13) . . . . ?
C16 C21 C20 C19 1.4(19) . . . . ?
C38 C39 C40 C41 3(2) . . . . ?
C44 C43 C38 C37 1.9(17) . . . . ?
C42 C43 C38 C37 -177.2(13) . . . . ?
C44 C43 C38 C39 -176.2(12) . . . . ?
C42 C43 C38 C39 4.7(18) . . . . ?
C2 C37 C38 C43 -3.2(18) . . . . ?
C36 C37 C38 C43 178.4(11) . . . . ?
C2 C37 C38 C39 174.7(12) . . . . ?
C36 C37 C38 C39 -3.7(19) . . . . ?
C40 C39 C38 C43 -5.2(19) . . . . ?
C40 C39 C38 C37 176.8(13) . . . . ?
C45 C46 C47 C48 -7(3) . . . . ?
C49 C48 C47 C46 9(2) . . . . ?
C5 N1 C1 C51 -0.3(17) . . . . ?
Cd1 N1 C1 C51 176.7(9) . . . . ?
C14 C13 C12 C11 -4(2) . . . . ?
C21 C20 C19 C18 4(2) . . . . ?
C18 C17 C16 C15 -170.1(15) . . . . ?
C18 C17 C16 C21 4(2) . . . . ?
C20 C21 C16 C15 168.9(13) . . . . ?
C8 C21 C16 C15 -8.9(17) . . . . ?
C20 C21 C16 C17 -5.1(17) . . . . ?
C8 C21 C16 C17 177.1(11) . . . . ?
C10 C9 C14 C15 176.1(11) . . . . ?
C8 C9 C14 C15 -4.4(17) . . . . ?
C10 C9 C14 C13 -3.3(18) . . . . ?
C8 C9 C14 C13 176.1(11) . . . . ?
C12 C13 C14 C9 4(2) . . . . ?
C12 C13 C14 C15 -175.2(13) . . . . ?
C13 C12 C11 C10 3(3) . . . . ?
C4 C3 C51 C1 -4(2) . . . . ?
C6 C3 C51 C1 -178.9(11) . . . . ?
N1 C1 C51 C3 2(2) . . . . ?
C14 C9 C10 C11 1.8(17) . . . . ?
C8 C9 C10 C11 -177.7(10) . . . . ?
C12 C11 C10 C9 -1(2) . . . . ?
C16 C17 C18 C19 2(2) . . . . ?
C20 C19 C18 C17 -6(3) . . . . ?
C17 C16 C15 C14 -177.7(12) . . . . ?
C21 C16 C15 C14 8.9(17) . . . . ?
C9 C14 C15 C16 -2.2(18) . . . . ?
C13 C14 C15 C16 177.2(11) . . . . ?
C38 C43 C42 C41 -2(2) . . . . ?
C44 C43 C42 C41 179.2(16) . . . . ?
C43 C42 C41 C40 -1(2) . . . . ?
C39 C40 C41 C42 1(2) . . . . ?
Cd1 O6 C27 O5 2.4(16) 1_654 . . . ?
Cd1 O6 C27 C26 -173.6(6) 1_654 . . . ?
C25 C26 C27 O5 106.5(12) . . . . ?
C28 C26 C27 O5 -79.3(12) . . . . ?
C25 C26 C27 O6 -76.9(13) . . . . ?
C28 C26 C27 O6 97.3(11) . . . . ?
